data_7128801
loop_
_publ_author_name
'Yu, Qian'
'Zhang, Li'
'He, Yuhao'
'Pan, Jinjing'
'Li, Hao'
'Bian, Guo-Qing'
'Chen, Xiaodan'
'Tan, Gengwen'

_publ_section_title
;
 A stable tetrazagallole and its radical anion dimer.
;
_journal_issue 73
_journal_name_full 'Chemical communications (Cambridge, England)'
_journal_page_first 9268
_journal_page_last 9271
_journal_paper_doi 10.1039/d1cc03448k
_journal_volume 57
_journal_year 2021
_chemical_formula_sum 'C61 H51 Cl2 N'
_chemical_formula_weight 868.92
_space_group_crystal_system monoclinic
_space_group_IT_number 4
_space_group_name_Hall 'P 2yb'
_space_group_name_H-M_alt 'P 1 21 1'
_atom_sites_solution_hydrogens mixed
_audit_creation_method SHELXL-2014/7
_audit_update_record
;
2021-07-20 deposited with the CCDC.	2021-08-12 downloaded from the CCDC.
;
_cell_angle_alpha 90
_cell_angle_beta 91.515(3)
_cell_angle_gamma 90
_cell_formula_units_Z 2
_cell_length_a 9.1578(9)
_cell_length_b 21.5786(17)
_cell_length_c 13.1159(12)
_cell_measurement_reflns_used 5070
_cell_measurement_temperature 120(2)
_cell_measurement_theta_max 25.35
_cell_measurement_theta_min 2.42
_cell_volume 2591.0(4)
_computing_structure_refinement 'SHELXL-2014/7 (Sheldrick, 2014)'
_diffrn_ambient_temperature 120(2)
_diffrn_measured_fraction_theta_full 0.997
_diffrn_measured_fraction_theta_max 0.997
_diffrn_measurement_device_type 'Bruker D8 Venture'
_diffrn_measurement_method '\f and \w scans'
_diffrn_radiation_type MoK\a
_diffrn_radiation_wavelength 0.71073
_diffrn_reflns_av_R_equivalents 0.1055
_diffrn_reflns_av_unetI/netI 0.1009
_diffrn_reflns_Laue_measured_fraction_full 0.997
_diffrn_reflns_Laue_measured_fraction_max 0.997
_diffrn_reflns_limit_h_max 10
_diffrn_reflns_limit_h_min -10
_diffrn_reflns_limit_k_max 25
_diffrn_reflns_limit_k_min -25
_diffrn_reflns_limit_l_max 15
_diffrn_reflns_limit_l_min -15
_diffrn_reflns_number 34677
_diffrn_reflns_point_group_measured_fraction_full 0.998
_diffrn_reflns_point_group_measured_fraction_max 0.998
_diffrn_reflns_theta_full 24.998
_diffrn_reflns_theta_max 24.998
_diffrn_reflns_theta_min 2.747
_exptl_absorpt_coefficient_mu 0.163
_exptl_absorpt_correction_T_max 0.7452
_exptl_absorpt_correction_T_min 0.5399
_exptl_absorpt_correction_type multi-scan
_exptl_absorpt_process_details 'SadAbs 2016/2 (Bruker AXS)'
_exptl_crystal_colour colorless
_exptl_crystal_density_diffrn 1.114
_exptl_crystal_description plate
_exptl_crystal_F_000 916
_exptl_crystal_size_max 0.380
_exptl_crystal_size_mid 0.260
_exptl_crystal_size_min 0.150
_refine_diff_density_max 0.236
_refine_diff_density_min -0.269
_refine_diff_density_rms 0.051
_refine_ls_abs_structure_details
;
 Refined as an inversion twin.
;
_refine_ls_abs_structure_Flack -0.04(12)
_refine_ls_extinction_coef 0.0085(16)
_refine_ls_extinction_expression Fc^*^=kFc[1+0.001xFc^2^\l^3^/sin(2\q)]^-1/4^
_refine_ls_extinction_method 'SHELXL-2014/7 (Sheldrick 2014'
_refine_ls_goodness_of_fit_ref 1.070
_refine_ls_hydrogen_treatment mixed
_refine_ls_matrix_type full
_refine_ls_number_parameters 588
_refine_ls_number_reflns 9042
_refine_ls_number_restraints 49
_refine_ls_restrained_S_all 1.080
_refine_ls_R_factor_all 0.1010
_refine_ls_R_factor_gt 0.0546
_refine_ls_shift/su_max 0.012
_refine_ls_shift/su_mean 0.001
_refine_ls_structure_factor_coef Fsqd
_refine_ls_weighting_details 'w=1/[\s^2^(Fo^2^)+(0.0609P)^2^+0.2394P] where P=(Fo^2^+2Fc^2^)/3'
_refine_ls_weighting_scheme calc
_refine_ls_wR_factor_gt 0.1232
_refine_ls_wR_factor_ref 0.1563
_reflns_Friedel_coverage 0.945
_reflns_Friedel_fraction_full 0.999
_reflns_Friedel_fraction_max 0.999
_reflns_number_gt 6236
_reflns_number_total 9042
_reflns_threshold_expression 'I > 2\s(I)'
_cod_data_source_file d1cc03448k2.cif
_cod_data_source_block 1
_cod_depositor_comments 'Adding full bibliography for 7128801--7128805.cif.'
_cod_original_sg_symbol_H-M 'P 21'
_cod_database_code 7128801
_shelx_shelxl_version_number 2014/7
_shelx_space_group_comment
;
The symmetry employed for this shelxl refinement is uniquely defined
by the following loop, which should always be used as a source of
symmetry information in preference to the above space-group names.
They are only intended as comments.
;
_shelx_estimated_absorpt_t_min 0.941
_shelx_estimated_absorpt_t_max 0.976

loop_
_space_group_symop_operation_xyz
'x, y, z'
'-x, y+1/2, -z'

loop_
_atom_site_label
_atom_site_type_symbol
_atom_site_fract_x
_atom_site_fract_y
_atom_site_fract_z
_atom_site_U_iso_or_equiv
_atom_site_adp_type
_atom_site_occupancy
_atom_site_site_symmetry_order
_atom_site_calc_flag
_atom_site_refinement_flags_posn
_atom_site_refinement_flags_adp
_atom_site_refinement_flags_occupancy
_atom_site_disorder_assembly
_atom_site_disorder_group
C1 C 0.4173(6) 0.4341(2) 0.4178(4) 0.0220(12) Uani 1 1 d . . . . .
C2 C 0.3881(6) 0.4624(2) 0.5103(4) 0.0231(13) Uani 1 1 d . . . . .
C3 C 0.4588(6) 0.4373(2) 0.5955(4) 0.0258(13) Uani 1 1 d . . . . .
H3 H 0.4396 0.4551 0.6600 0.031 Uiso 1 1 calc R U . . .
C4 C 0.5568(6) 0.3874(2) 0.5931(4) 0.0233(12) Uani 1 1 d . . . . .
C5 C 0.5855(6) 0.3615(2) 0.4990(4) 0.0238(13) Uani 1 1 d . . . . .
H5 H 0.6524 0.3280 0.4945 0.029 Uiso 1 1 calc R U . . .
C6 C 0.5159(6) 0.3847(2) 0.4106(4) 0.0236(12) Uani 1 1 d . . . . .
C7 C 0.5193(6) 0.3663(2) 0.3034(4) 0.0220(12) Uani 1 1 d . . . . .
C8 C 0.5961(6) 0.3214(2) 0.2522(4) 0.0250(13) Uani 1 1 d . . . . .
H8 H 0.6635 0.2955 0.2883 0.030 Uiso 1 1 calc R U . . .
C9 C 0.5744(6) 0.3142(2) 0.1473(4) 0.0273(13) Uani 1 1 d . . . . .
C10 C 0.4734(6) 0.3539(2) 0.0978(4) 0.0272(13) Uani 1 1 d . . . . .
H10 H 0.4578 0.3491 0.0263 0.033 Uiso 1 1 calc R U . . .
C11 C 0.3949(6) 0.3998(2) 0.1468(4) 0.0243(12) Uani 1 1 d . . . . .
C12 C 0.4205(6) 0.4059(2) 0.2510(4) 0.0241(12) Uani 1 1 d . . . . .
C13 C 0.6272(6) 0.3635(2) 0.6921(4) 0.0282(13) Uani 1 1 d . . . . .
C14 C 0.7122(7) 0.4153(3) 0.7454(4) 0.0357(15) Uani 1 1 d . . . . .
H14A H 0.7930 0.4283 0.7027 0.054 Uiso 1 1 calc R U . . .
H14B H 0.7513 0.4004 0.8112 0.054 Uiso 1 1 calc R U . . .
H14C H 0.6471 0.4506 0.7565 0.054 Uiso 1 1 calc R U . . .
C15 C 0.5059(8) 0.3407(4) 0.7611(5) 0.0494(18) Uani 1 1 d . . . . .
H15A H 0.5496 0.3208 0.8218 0.074 Uiso 1 1 calc R U . . .
H15B H 0.4444 0.3107 0.7238 0.074 Uiso 1 1 calc R U . . .
H15C H 0.4462 0.3759 0.7818 0.074 Uiso 1 1 calc R U . . .
C16 C 0.7320(8) 0.3093(3) 0.6749(5) 0.0393(16) Uani 1 1 d . . . . .
H16A H 0.8075 0.3221 0.6277 0.059 Uiso 1 1 calc R U . . .
H16B H 0.6775 0.2741 0.6459 0.059 Uiso 1 1 calc R U . . .
H16C H 0.7781 0.2971 0.7402 0.059 Uiso 1 1 calc R U . . .
C17 C 0.6589(7) 0.2667(2) 0.0862(4) 0.0296(14) Uani 1 1 d . . . . .
C18 C 0.7522(7) 0.3001(3) 0.0079(4) 0.0370(15) Uani 1 1 d . . . . .
H18A H 0.8252 0.3260 0.0435 0.055 Uiso 1 1 calc R U . . .
H18B H 0.6894 0.3263 -0.0358 0.055 Uiso 1 1 calc R U . . .
H18C H 0.8018 0.2695 -0.0342 0.055 Uiso 1 1 calc R U . . .
C19 C 0.5492(7) 0.2226(3) 0.0297(5) 0.0408(16) Uani 1 1 d . . . . .
H19A H 0.6033 0.1909 -0.0072 0.061 Uiso 1 1 calc R U . . .
H19B H 0.4888 0.2466 -0.0188 0.061 Uiso 1 1 calc R U . . .
H19C H 0.4866 0.2027 0.0794 0.061 Uiso 1 1 calc R U . . .
C20 C 0.7599(7) 0.2274(3) 0.1531(4) 0.0354(15) Uani 1 1 d . . . . .
H20A H 0.8315 0.2542 0.1882 0.053 Uiso 1 1 calc R U . . .
H20B H 0.8109 0.1974 0.1107 0.053 Uiso 1 1 calc R U . . .
H20C H 0.7025 0.2053 0.2035 0.053 Uiso 1 1 calc R U . . .
C21 C 0.2887(6) 0.5170(2) 0.5167(4) 0.0239(13) Uani 1 1 d . . . . .
C22 C 0.3455(6) 0.5765(2) 0.5355(4) 0.0230(12) Uani 1 1 d . . . . .
C23 C 0.4979(6) 0.5871(3) 0.5506(4) 0.0277(13) Uani 1 1 d . . . . .
H23 H 0.5629 0.5528 0.5503 0.033 Uiso 1 1 calc R U . . .
C24 C 0.5531(6) 0.6450(2) 0.5654(4) 0.0294(14) Uani 1 1 d . . . . .
H24 H 0.6554 0.6508 0.5751 0.035 Uiso 1 1 calc R U . . .
C25 C 0.4574(7) 0.6969(3) 0.5663(5) 0.0332(15) Uani 1 1 d . . . . .
H25 H 0.4959 0.7374 0.5757 0.040 Uiso 1 1 calc R U . . .
C26 C 0.3109(6) 0.6886(2) 0.5537(4) 0.0276(13) Uani 1 1 d . . . . .
H26 H 0.2483 0.7237 0.5550 0.033 Uiso 1 1 calc R U . . .
C27 C 0.2490(6) 0.6286(2) 0.5384(4) 0.0247(13) Uani 1 1 d . . . . .
C28 C 0.0973(6) 0.6203(2) 0.5235(4) 0.0249(13) Uani 1 1 d . . . . .
C29 C 0.0396(6) 0.5603(3) 0.5054(4) 0.0255(13) Uani 1 1 d . . . . .
C30 C -0.1126(6) 0.5498(3) 0.4893(4) 0.0301(14) Uani 1 1 d . . . . .
H30 H -0.1778 0.5841 0.4890 0.036 Uiso 1 1 calc R U . . .
C31 C -0.1667(7) 0.4914(3) 0.4744(4) 0.0325(14) Uani 1 1 d . . . . .
H31 H -0.2687 0.4854 0.4637 0.039 Uiso 1 1 calc R U . . .
C32 C -0.0714(6) 0.4400(3) 0.4746(4) 0.0315(14) Uani 1 1 d . . . . .
H32 H -0.1099 0.3994 0.4648 0.038 Uiso 1 1 calc R U . . .
C33 C 0.0755(6) 0.4480(3) 0.4889(4) 0.0299(14) Uani 1 1 d . . . . .
H33 H 0.1382 0.4129 0.4887 0.036 Uiso 1 1 calc R U . . .
C34 C 0.1369(6) 0.5085(2) 0.5041(4) 0.0253(13) Uani 1 1 d . . . . .
C35 C -0.0016(7) 0.6753(2) 0.5266(5) 0.0328(13) Uani 1 1 d . U . . .
C36 C -0.0308(7) 0.7034(3) 0.6198(6) 0.0422(14) Uani 1 1 d . U . . .
H36 H 0.0134 0.6879 0.6809 0.051 Uiso 1 1 calc R U . . .
C37 C -0.1253(8) 0.7546(3) 0.6236(6) 0.0549(16) Uani 1 1 d . U . . .
H37 H -0.1460 0.7734 0.6871 0.066 Uiso 1 1 calc R U . . .
C38 C -0.1877(8) 0.7774(3) 0.5346(7) 0.0615(17) Uani 1 1 d . U . . .
H38 H -0.2508 0.8123 0.5370 0.074 Uiso 1 1 calc R U . . .
C39 C -0.1607(8) 0.7509(3) 0.4444(7) 0.0601(17) Uani 1 1 d . U . . .
H39 H -0.2047 0.7670 0.3836 0.072 Uiso 1 1 calc R U . . .
C40 C -0.0681(7) 0.6995(3) 0.4396(6) 0.0473(15) Uani 1 1 d . U . . .
H40 H -0.0505 0.6809 0.3754 0.057 Uiso 1 1 calc R U . . .
C41 C 0.2873(6) 0.4401(2) 0.0882(4) 0.0249(13) Uani 1 1 d . . . . .
C42 C 0.1385(6) 0.4384(3) 0.1103(4) 0.0272(13) Uani 1 1 d . . . . .
C43 C 0.0833(6) 0.3986(3) 0.1876(4) 0.0280(13) Uani 1 1 d . . . . .
H43 H 0.1475 0.3710 0.2230 0.034 Uiso 1 1 calc R U . . .
C44 C -0.0602(6) 0.4000(3) 0.2105(4) 0.0321(14) Uani 1 1 d . . . . .
H44 H -0.0950 0.3730 0.2616 0.039 Uiso 1 1 calc R U . . .
C45 C -0.1596(7) 0.4408(3) 0.1602(4) 0.0343(14) Uani 1 1 d . . . . .
H45 H -0.2588 0.4422 0.1794 0.041 Uiso 1 1 calc R U . . .
C46 C -0.1116(6) 0.4781(3) 0.0836(4) 0.0303(14) Uani 1 1 d . . . . .
H46 H -0.1793 0.5042 0.0481 0.036 Uiso 1 1 calc R U . . .
C47 C 0.0371(6) 0.4787(2) 0.0562(4) 0.0257(13) Uani 1 1 d . . . . .
C48 C 0.0870(6) 0.5168(2) -0.0231(4) 0.0251(13) Uani 1 1 d . . . . .
C49 C 0.2354(6) 0.5171(2) -0.0471(4) 0.0259(13) Uani 1 1 d . . . . .
C50 C 0.2897(7) 0.5553(3) -0.1263(4) 0.0301(14) Uani 1 1 d . . . . .
H50 H 0.2227 0.5792 -0.1665 0.036 Uiso 1 1 calc R U . . .
C51 C 0.4348(6) 0.5585(3) -0.1462(4) 0.0311(14) Uani 1 1 d . . . . .
H51 H 0.4679 0.5838 -0.2002 0.037 Uiso 1 1 calc R U . . .
C52 C 0.5359(7) 0.5238(3) -0.0858(4) 0.0318(14) Uani 1 1 d . . . . .
H52 H 0.6373 0.5271 -0.0982 0.038 Uiso 1 1 calc R U . . .
C53 C 0.4897(7) 0.4859(3) -0.0104(4) 0.0304(14) Uani 1 1 d . . . . .
H53 H 0.5596 0.4630 0.0290 0.037 Uiso 1 1 calc R U . . .
C54 C 0.3379(6) 0.4798(2) 0.0108(4) 0.0255(13) Uani 1 1 d . . . . .
C55 C -0.0172(6) 0.5591(2) -0.0793(4) 0.0271(13) Uani 1 1 d . . . . .
C56 C -0.0681(7) 0.6128(3) -0.0344(5) 0.0353(15) Uani 1 1 d . . . . .
H56 H -0.0350 0.6233 0.0327 0.042 Uiso 1 1 calc R U . . .
C57 C -0.1661(7) 0.6513(3) -0.0853(5) 0.0393(16) Uani 1 1 d . . . . .
H57 H -0.2002 0.6878 -0.0532 0.047 Uiso 1 1 calc R U . . .
C58 C -0.2142(7) 0.6367(3) -0.1832(5) 0.0354(15) Uani 1 1 d . . . . .
H58 H -0.2815 0.6631 -0.2183 0.042 Uiso 1 1 calc R U . . .
C59 C -0.1646(7) 0.5838(3) -0.2299(5) 0.0370(15) Uani 1 1 d . . . . .
H59 H -0.1973 0.5740 -0.2973 0.044 Uiso 1 1 calc R U . . .
C60 C -0.0662(6) 0.5445(3) -0.1783(4) 0.0313(14) Uani 1 1 d . . . . .
H60 H -0.0327 0.5079 -0.2105 0.038 Uiso 1 1 calc R U . . .
C61 C 0.1049(9) 0.3635(3) 0.8628(5) 0.059(2) Uani 1 1 d . . . . .
H61A H 0.1751 0.3863 0.9075 0.071 Uiso 1 1 calc R U . . .
H61B H 0.0054 0.3717 0.8873 0.071 Uiso 1 1 calc R U . . .
Cl2 Cl 0.11756(19) 0.39103(9) 0.73853(13) 0.0536(5) Uani 1 1 d . . . . .
Cl1 Cl 0.1407(3) 0.28444(11) 0.8721(2) 0.0938(8) Uani 1 1 d . . . . .
N1 N 0.3597(5) 0.4469(2) 0.3200(3) 0.0263(11) Uani 1 1 d . . . . .
H1 H 0.309(7) 0.480(3) 0.309(4) 0.040 Uiso 1 1 d . U . . .

loop_
_atom_site_aniso_label
_atom_site_aniso_U_11
_atom_site_aniso_U_22
_atom_site_aniso_U_33
_atom_site_aniso_U_23
_atom_site_aniso_U_13
_atom_site_aniso_U_12
C1 0.019(3) 0.024(3) 0.024(3) -0.002(2) 0.000(2) -0.001(2)
C2 0.021(3) 0.020(3) 0.029(3) 0.002(2) -0.001(2) 0.000(2)
C3 0.027(3) 0.024(3) 0.026(3) -0.001(2) 0.001(2) -0.001(3)
C4 0.021(3) 0.022(3) 0.026(3) 0.004(2) -0.002(2) -0.005(2)
C5 0.019(3) 0.022(3) 0.030(3) 0.003(2) 0.000(2) 0.000(2)
C6 0.023(3) 0.025(3) 0.023(3) -0.001(2) -0.002(2) 0.000(3)
C7 0.020(3) 0.020(3) 0.026(3) -0.001(2) -0.004(2) -0.001(2)
C8 0.023(3) 0.022(3) 0.030(3) 0.001(2) 0.004(3) -0.001(3)
C9 0.026(3) 0.025(3) 0.031(3) -0.004(2) -0.001(3) 0.000(2)
C10 0.029(3) 0.026(3) 0.026(3) 0.004(2) -0.005(3) -0.001(3)
C11 0.024(3) 0.021(3) 0.027(3) 0.005(2) -0.004(2) 0.002(3)
C12 0.023(3) 0.023(3) 0.026(3) 0.002(2) -0.002(2) 0.003(2)
C13 0.030(3) 0.029(3) 0.026(3) -0.001(2) -0.007(3) 0.003(3)
C14 0.031(4) 0.040(3) 0.035(3) -0.009(3) -0.010(3) 0.003(3)
C15 0.047(5) 0.066(4) 0.036(4) 0.021(3) -0.001(3) -0.010(4)
C16 0.049(4) 0.035(3) 0.033(3) 0.000(3) -0.008(3) 0.013(3)
C17 0.032(4) 0.028(3) 0.028(3) -0.006(2) -0.002(3) 0.002(3)
C18 0.042(4) 0.044(3) 0.025(3) -0.002(3) 0.001(3) 0.001(3)
C19 0.044(4) 0.038(3) 0.040(4) -0.011(3) -0.009(3) -0.002(3)
C20 0.038(4) 0.034(3) 0.033(3) -0.002(3) -0.002(3) 0.009(3)
C21 0.025(3) 0.023(3) 0.024(3) 0.001(2) 0.000(2) 0.003(2)
C22 0.021(3) 0.024(3) 0.024(3) 0.001(2) 0.001(2) -0.002(2)
C23 0.023(3) 0.028(3) 0.032(3) 0.000(2) -0.004(3) 0.003(3)
C24 0.021(3) 0.026(3) 0.040(4) 0.002(3) -0.004(3) 0.000(3)
C25 0.026(4) 0.026(3) 0.048(4) -0.003(3) 0.005(3) -0.001(3)
C26 0.025(3) 0.024(3) 0.035(3) -0.001(2) 0.002(3) 0.001(3)
C27 0.026(3) 0.021(3) 0.027(3) 0.000(2) -0.001(2) 0.002(2)
C28 0.022(3) 0.023(3) 0.030(3) 0.002(2) 0.001(3) 0.005(2)
C29 0.019(3) 0.030(3) 0.027(3) -0.001(2) 0.001(2) 0.004(3)
C30 0.022(3) 0.033(3) 0.036(3) -0.008(3) 0.003(3) 0.004(3)
C31 0.024(4) 0.034(3) 0.040(4) -0.005(3) 0.000(3) 0.001(3)
C32 0.031(4) 0.027(3) 0.037(3) -0.002(3) 0.004(3) -0.002(3)
C33 0.030(4) 0.027(3) 0.033(3) -0.006(3) 0.000(3) 0.006(3)
C34 0.028(4) 0.025(3) 0.024(3) -0.003(2) 0.003(2) 0.000(3)
C35 0.023(3) 0.021(2) 0.054(3) 0.004(2) 0.006(3) -0.002(2)
C36 0.034(3) 0.026(3) 0.068(3) -0.007(3) 0.011(3) -0.005(2)
C37 0.040(4) 0.027(3) 0.098(4) -0.015(3) 0.021(3) -0.006(3)
C38 0.038(4) 0.027(3) 0.120(5) 0.008(3) 0.017(3) 0.004(3)
C39 0.041(4) 0.041(3) 0.099(4) 0.024(3) 0.007(3) 0.009(3)
C40 0.034(3) 0.039(3) 0.070(3) 0.019(3) 0.002(3) 0.008(3)
C41 0.026(3) 0.025(3) 0.024(3) 0.002(2) -0.003(2) 0.000(3)
C42 0.027(3) 0.027(3) 0.027(3) 0.003(2) -0.007(2) 0.000(3)
C43 0.029(4) 0.028(3) 0.026(3) 0.004(3) -0.004(3) -0.003(3)
C44 0.028(4) 0.033(3) 0.035(3) 0.008(3) -0.004(3) -0.007(3)
C45 0.029(4) 0.035(3) 0.039(4) 0.005(3) 0.000(3) -0.001(3)
C46 0.023(3) 0.032(3) 0.036(3) 0.007(3) -0.004(3) 0.003(3)
C47 0.020(3) 0.027(3) 0.030(3) 0.003(2) -0.007(2) 0.002(3)
C48 0.021(3) 0.024(3) 0.030(3) 0.007(2) -0.003(2) -0.001(2)
C49 0.027(4) 0.021(3) 0.030(3) 0.005(2) -0.003(3) 0.000(3)
C50 0.030(4) 0.027(3) 0.034(3) 0.009(3) -0.007(3) -0.002(3)
C51 0.028(4) 0.032(3) 0.034(3) 0.005(3) 0.003(3) -0.001(3)
C52 0.021(3) 0.038(3) 0.037(4) -0.001(3) 0.002(3) 0.002(3)
C53 0.032(4) 0.027(3) 0.032(3) 0.001(3) -0.003(3) 0.000(3)
C54 0.026(3) 0.023(3) 0.027(3) 0.000(2) -0.003(2) 0.002(3)
C55 0.022(3) 0.028(3) 0.031(3) 0.009(2) -0.002(3) 0.002(3)
C56 0.033(4) 0.035(3) 0.038(4) 0.000(3) -0.005(3) 0.004(3)
C57 0.036(4) 0.031(3) 0.051(4) 0.004(3) -0.001(3) 0.010(3)
C58 0.031(4) 0.033(3) 0.042(4) 0.009(3) -0.005(3) 0.009(3)
C59 0.034(4) 0.041(3) 0.035(4) 0.008(3) -0.005(3) -0.002(3)
C60 0.030(4) 0.028(3) 0.036(3) 0.004(3) -0.003(3) -0.002(3)
C61 0.061(5) 0.062(5) 0.054(5) -0.003(4) 0.000(4) 0.007(4)
Cl2 0.0440(11) 0.0643(11) 0.0523(11) -0.0011(9) 0.0005(8) 0.0111(9)
Cl1 0.097(2) 0.0814(16) 0.1040(19) 0.0325(14) 0.0272(15) 0.0105(14)
N1 0.027(3) 0.023(2) 0.029(3) 0.001(2) -0.005(2) 0.006(2)

loop_
_atom_type_symbol
_atom_type_description
_atom_type_scat_dispersion_real
_atom_type_scat_dispersion_imag
_atom_type_scat_source
C C 0.0033 0.0016 'International Tables Vol C Tables 4.2.6.8 and 6.1.1.4'
H H 0.0000 0.0000 'International Tables Vol C Tables 4.2.6.8 and 6.1.1.4'
N N 0.0061 0.0033 'International Tables Vol C Tables 4.2.6.8 and 6.1.1.4'
Cl Cl 0.1484 0.1585 'International Tables Vol C Tables 4.2.6.8 and 6.1.1.4'

loop_
_geom_angle_atom_site_label_1
_geom_angle_atom_site_label_2
_geom_angle_atom_site_label_3
_geom_angle
_geom_angle_site_symmetry_1
_geom_angle_site_symmetry_3
_geom_angle_publ_flag
C2 C1 C6 122.1(5) . . ?
C2 C1 N1 129.4(5) . . ?
C6 C1 N1 108.5(4) . . ?
C3 C2 C1 115.8(5) . . ?
C3 C2 C21 122.4(5) . . ?
C1 C2 C21 121.8(4) . . ?
C2 C3 C4 124.5(5) . . ?
C2 C3 H3 117.7 . . ?
C4 C3 H3 117.7 . . ?
C5 C4 C3 117.8(5) . . ?
C5 C4 C13 122.4(5) . . ?
C3 C4 C13 119.8(5) . . ?
C4 C5 C6 120.0(5) . . ?
C4 C5 H5 120.0 . . ?
C6 C5 H5 120.0 . . ?
C5 C6 C1 119.8(5) . . ?
C5 C6 C7 132.7(5) . . ?
C1 C6 C7 107.5(4) . . ?
C8 C7 C12 121.1(5) . . ?
C8 C7 C6 133.0(5) . . ?
C12 C7 C6 105.9(4) . . ?
C7 C8 C9 119.8(5) . . ?
C7 C8 H8 120.1 . . ?
C9 C8 H8 120.1 . . ?
C8 C9 C10 117.6(5) . . ?
C8 C9 C17 122.2(5) . . ?
C10 C9 C17 120.3(5) . . ?
C11 C10 C9 124.2(5) . . ?
C11 C10 H10 117.9 . . ?
C9 C10 H10 117.9 . . ?
C12 C11 C10 116.6(5) . . ?
C12 C11 C41 122.5(5) . . ?
C10 C11 C41 120.8(5) . . ?
C11 C12 N1 129.9(5) . . ?
C11 C12 C7 120.8(5) . . ?
N1 C12 C7 109.4(4) . . ?
C14 C13 C4 110.0(4) . . ?
C14 C13 C15 109.6(5) . . ?
C4 C13 C15 108.3(5) . . ?
C14 C13 C16 108.3(5) . . ?
C4 C13 C16 112.7(5) . . ?
C15 C13 C16 108.0(5) . . ?
C13 C14 H14A 109.5 . . ?
C13 C14 H14B 109.5 . . ?
H14A C14 H14B 109.5 . . ?
C13 C14 H14C 109.5 . . ?
H14A C14 H14C 109.5 . . ?
H14B C14 H14C 109.5 . . ?
C13 C15 H15A 109.5 . . ?
C13 C15 H15B 109.5 . . ?
H15A C15 H15B 109.5 . . ?
C13 C15 H15C 109.5 . . ?
H15A C15 H15C 109.5 . . ?
H15B C15 H15C 109.5 . . ?
C13 C16 H16A 109.5 . . ?
C13 C16 H16B 109.5 . . ?
H16A C16 H16B 109.5 . . ?
C13 C16 H16C 109.5 . . ?
H16A C16 H16C 109.5 . . ?
H16B C16 H16C 109.5 . . ?
C20 C17 C9 112.4(5) . . ?
C20 C17 C18 108.0(5) . . ?
C9 C17 C18 109.5(5) . . ?
C20 C17 C19 108.1(5) . . ?
C9 C17 C19 109.3(5) . . ?
C18 C17 C19 109.4(5) . . ?
C17 C18 H18A 109.5 . . ?
C17 C18 H18B 109.5 . . ?
H18A C18 H18B 109.5 . . ?
C17 C18 H18C 109.5 . . ?
H18A C18 H18C 109.5 . . ?
H18B C18 H18C 109.5 . . ?
C17 C19 H19A 109.5 . . ?
C17 C19 H19B 109.5 . . ?
H19A C19 H19B 109.5 . . ?
C17 C19 H19C 109.5 . . ?
H19A C19 H19C 109.5 . . ?
H19B C19 H19C 109.5 . . ?
C17 C20 H20A 109.5 . . ?
C17 C20 H20B 109.5 . . ?
H20A C20 H20B 109.5 . . ?
C17 C20 H20C 109.5 . . ?
H20A C20 H20C 109.5 . . ?
H20B C20 H20C 109.5 . . ?
C22 C21 C34 120.0(5) . . ?
C22 C21 C2 120.5(5) . . ?
C34 C21 C2 119.5(5) . . ?
C21 C22 C23 122.0(5) . . ?
C21 C22 C27 119.7(5) . . ?
C23 C22 C27 118.3(5) . . ?
C24 C23 C22 121.9(5) . . ?
C24 C23 H23 119.1 . . ?
C22 C23 H23 119.1 . . ?
C23 C24 C25 119.8(6) . . ?
C23 C24 H24 120.1 . . ?
C25 C24 H24 120.1 . . ?
C26 C25 C24 120.2(5) . . ?
C26 C25 H25 119.9 . . ?
C24 C25 H25 119.9 . . ?
C25 C26 C27 121.6(5) . . ?
C25 C26 H26 119.2 . . ?
C27 C26 H26 119.2 . . ?
C28 C27 C26 121.4(5) . . ?
C28 C27 C22 120.3(5) . . ?
C26 C27 C22 118.2(5) . . ?
C27 C28 C29 120.0(5) . . ?
C27 C28 C35 119.5(5) . . ?
C29 C28 C35 120.5(5) . . ?
C28 C29 C30 122.0(5) . . ?
C28 C29 C34 119.1(5) . . ?
C30 C29 C34 118.9(5) . . ?
C31 C30 C29 121.2(5) . . ?
C31 C30 H30 119.4 . . ?
C29 C30 H30 119.4 . . ?
C30 C31 C32 120.2(5) . . ?
C30 C31 H31 119.9 . . ?
C32 C31 H31 119.9 . . ?
C33 C32 C31 120.5(5) . . ?
C33 C32 H32 119.8 . . ?
C31 C32 H32 119.8 . . ?
C32 C33 C34 121.1(5) . . ?
C32 C33 H33 119.4 . . ?
C34 C33 H33 119.4 . . ?
C21 C34 C29 120.8(5) . . ?
C21 C34 C33 121.1(5) . . ?
C29 C34 C33 118.1(5) . . ?
C40 C35 C36 117.9(6) . . ?
C40 C35 C28 122.1(6) . . ?
C36 C35 C28 120.0(5) . . ?
C35 C36 C37 120.4(7) . . ?
C35 C36 H36 119.8 . . ?
C37 C36 H36 119.8 . . ?
C38 C37 C36 119.5(7) . . ?
C38 C37 H37 120.3 . . ?
C36 C37 H37 120.3 . . ?
C39 C38 C37 120.9(7) . . ?
C39 C38 H38 119.6 . . ?
C37 C38 H38 119.6 . . ?
C38 C39 C40 120.2(7) . . ?
C38 C39 H39 119.9 . . ?
C40 C39 H39 119.9 . . ?
C35 C40 C39 121.2(7) . . ?
C35 C40 H40 119.4 . . ?
C39 C40 H40 119.4 . . ?
C42 C41 C54 120.2(5) . . ?
C42 C41 C11 120.4(5) . . ?
C54 C41 C11 119.5(5) . . ?
C41 C42 C43 121.7(5) . . ?
C41 C42 C47 119.9(5) . . ?
C43 C42 C47 118.4(5) . . ?
C44 C43 C42 120.4(5) . . ?
C44 C43 H43 119.8 . . ?
C42 C43 H43 119.8 . . ?
C43 C44 C45 121.7(6) . . ?
C43 C44 H44 119.2 . . ?
C45 C44 H44 119.2 . . ?
C46 C45 C44 119.5(6) . . ?
C46 C45 H45 120.3 . . ?
C44 C45 H45 120.3 . . ?
C45 C46 C47 121.4(5) . . ?
C45 C46 H46 119.3 . . ?
C47 C46 H46 119.3 . . ?
C48 C47 C46 121.6(5) . . ?
C48 C47 C42 119.7(5) . . ?
C46 C47 C42 118.6(5) . . ?
C49 C48 C47 120.2(5) . . ?
C49 C48 C55 119.7(5) . . ?
C47 C48 C55 120.1(5) . . ?
C48 C49 C50 121.6(5) . . ?
C48 C49 C54 120.1(5) . . ?
C50 C49 C54 118.3(5) . . ?
C51 C50 C49 121.9(5) . . ?
C51 C50 H50 119.0 . . ?
C49 C50 H50 119.0 . . ?
C50 C51 C52 119.5(6) . . ?
C50 C51 H51 120.2 . . ?
C52 C51 H51 120.2 . . ?
C53 C52 C51 120.9(6) . . ?
C53 C52 H52 119.5 . . ?
C51 C52 H52 119.5 . . ?
C52 C53 C54 121.3(5) . . ?
C52 C53 H53 119.4 . . ?
C54 C53 H53 119.4 . . ?
C41 C54 C53 122.2(5) . . ?
C41 C54 C49 119.8(5) . . ?
C53 C54 C49 118.0(5) . . ?
C56 C55 C60 118.6(5) . . ?
C56 C55 C48 121.1(5) . . ?
C60 C55 C48 120.3(5) . . ?
C57 C56 C55 121.2(6) . . ?
C57 C56 H56 119.4 . . ?
C55 C56 H56 119.4 . . ?
C56 C57 C58 119.8(6) . . ?
C56 C57 H57 120.1 . . ?
C58 C57 H57 120.1 . . ?
C59 C58 C57 120.1(5) . . ?
C59 C58 H58 120.0 . . ?
C57 C58 H58 120.0 . . ?
C58 C59 C60 120.2(6) . . ?
C58 C59 H59 119.9 . . ?
C60 C59 H59 119.9 . . ?
C59 C60 C55 120.0(6) . . ?
C59 C60 H60 120.0 . . ?
C55 C60 H60 120.0 . . ?
Cl1 C61 Cl2 112.5(4) . . ?
Cl1 C61 H61A 109.1 . . ?
Cl2 C61 H61A 109.1 . . ?
Cl1 C61 H61B 109.1 . . ?
Cl2 C61 H61B 109.1 . . ?
H61A C61 H61B 107.8 . . ?
C12 N1 C1 108.8(4) . . ?
C12 N1 H1 130(4) . . ?
C1 N1 H1 120(4) . . ?

loop_
_geom_bond_atom_site_label_1
_geom_bond_atom_site_label_2
_geom_bond_distance
_geom_bond_site_symmetry_2
_geom_bond_publ_flag
C1 C2 1.391(7) . ?
C1 C6 1.401(7) . ?
C1 N1 1.402(6) . ?
C2 C3 1.387(7) . ?
C2 C21 1.493(7) . ?
C3 C4 1.403(7) . ?
C3 H3 0.9500 . ?
C4 C5 1.385(7) . ?
C4 C13 1.525(7) . ?
C5 C6 1.401(7) . ?
C5 H5 0.9500 . ?
C6 C7 1.463(7) . ?
C7 C8 1.382(7) . ?
C7 C12 1.410(7) . ?
C8 C9 1.394(7) . ?
C8 H8 0.9500 . ?
C9 C10 1.407(7) . ?
C9 C17 1.525(8) . ?
C10 C11 1.391(8) . ?
C10 H10 0.9500 . ?
C11 C12 1.387(7) . ?
C11 C41 1.510(7) . ?
C12 N1 1.392(7) . ?
C13 C14 1.522(7) . ?
C13 C15 1.533(9) . ?
C13 C16 1.533(8) . ?
C14 H14A 0.9800 . ?
C14 H14B 0.9800 . ?
C14 H14C 0.9800 . ?
C15 H15A 0.9800 . ?
C15 H15B 0.9800 . ?
C15 H15C 0.9800 . ?
C16 H16A 0.9800 . ?
C16 H16B 0.9800 . ?
C16 H16C 0.9800 . ?
C17 C20 1.516(8) . ?
C17 C18 1.534(9) . ?
C17 C19 1.556(8) . ?
C18 H18A 0.9800 . ?
C18 H18B 0.9800 . ?
C18 H18C 0.9800 . ?
C19 H19A 0.9800 . ?
C19 H19B 0.9800 . ?
C19 H19C 0.9800 . ?
C20 H20A 0.9800 . ?
C20 H20B 0.9800 . ?
C20 H20C 0.9800 . ?
C21 C22 1.405(7) . ?
C21 C34 1.407(8) . ?
C22 C23 1.423(8) . ?
C22 C27 1.431(7) . ?
C23 C24 1.359(8) . ?
C23 H23 0.9500 . ?
C24 C25 1.422(8) . ?
C24 H24 0.9500 . ?
C25 C26 1.359(8) . ?
C25 H25 0.9500 . ?
C26 C27 1.427(7) . ?
C26 H26 0.9500 . ?
C27 C28 1.409(8) . ?
C28 C29 1.417(7) . ?
C28 C35 1.494(8) . ?
C29 C30 1.422(8) . ?
C29 C34 1.430(7) . ?
C30 C31 1.368(8) . ?
C30 H30 0.9500 . ?
C31 C32 1.411(8) . ?
C31 H31 0.9500 . ?
C32 C33 1.365(8) . ?
C32 H32 0.9500 . ?
C33 C34 1.434(8) . ?
C33 H33 0.9500 . ?
C35 C40 1.381(9) . ?
C35 C36 1.396(9) . ?
C36 C37 1.405(9) . ?
C36 H36 0.9500 . ?
C37 C38 1.377(11) . ?
C37 H37 0.9500 . ?
C38 C39 1.343(11) . ?
C38 H38 0.9500 . ?
C39 C40 1.398(9) . ?
C39 H39 0.9500 . ?
C40 H40 0.9500 . ?
C41 C42 1.402(8) . ?
C41 C54 1.415(7) . ?
C42 C43 1.431(8) . ?
C42 C47 1.445(7) . ?
C43 C44 1.356(8) . ?
C43 H43 0.9500 . ?
C44 C45 1.415(8) . ?
C44 H44 0.9500 . ?
C45 C46 1.369(8) . ?
C45 H45 0.9500 . ?
C46 C47 1.417(8) . ?
C46 H46 0.9500 . ?
C47 C48 1.412(7) . ?
C48 C49 1.403(8) . ?
C48 C55 1.499(7) . ?
C49 C50 1.426(7) . ?
C49 C54 1.439(7) . ?
C50 C51 1.363(8) . ?
C50 H50 0.9500 . ?
C51 C52 1.415(8) . ?
C51 H51 0.9500 . ?
C52 C53 1.360(8) . ?
C52 H52 0.9500 . ?
C53 C54 1.431(8) . ?
C53 H53 0.9500 . ?
C55 C56 1.386(8) . ?
C55 C60 1.399(8) . ?
C56 C57 1.383(8) . ?
C56 H56 0.9500 . ?
C57 C58 1.383(9) . ?
C57 H57 0.9500 . ?
C58 C59 1.378(9) . ?
C58 H58 0.9500 . ?
C59 C60 1.398(8) . ?
C59 H59 0.9500 . ?
C60 H60 0.9500 . ?
C61 Cl1 1.740(8) . ?
C61 Cl2 1.741(8) . ?
C61 H61A 0.9900 . ?
C61 H61B 0.9900 . ?
N1 H1 0.86(6) . ?
